data_2108707
loop_
_publ_author_name
'Olejniczak, Anna'
'Katrusiak, Anna'
'Podsiad\/lo, Marcin'
'Katrusiak, Andrzej'

_publ_section_title
;
 Crystal design by CH&#x00B7;&#x00B7;&#x00B7;N and
 N&#x00B7;&#x00B7;&#x00B7;N interactions: high-pressure structures of
 high-nitrogen-content azido-triazolopyridazines compounds
;
_journal_coeditor_code DK5103SUP1
_journal_issue 6
_journal_name_full 'Acta Crystallographica Section B'
_journal_page_first
;
;
_journal_paper_doi 10.1107/S2052520620014493
_journal_volume 76
_journal_year 2020
_chemical_formula_moiety 'C5 H3 N7'
_chemical_formula_sum 'C5 H3 N7'
_chemical_formula_weight 161.14
_chemical_name_systematic 6-azido-1,2,4-triazolo[4,3-b]pyridazine
_space_group_crystal_system monoclinic
_space_group_IT_number 14
_space_group_name_Hall '-P 2ybc'
_space_group_name_H-M_alt 'P 1 21/c 1'
_atom_sites_solution_hydrogens geom
_atom_sites_solution_primary direct
_audit_creation_date 2018-10-29
_audit_creation_method
;
Olex2 1.2
(compiled 2018.05.29 svn.r3508 for OlexSys, GUI svn.r5506)
;
_cell_angle_alpha 90
_cell_angle_beta 94.85(6)
_cell_angle_gamma 90
_cell_formula_units_Z 8
_cell_length_a 7.965(3)
_cell_length_b 18.251(2)
_cell_length_c 8.929(7)
_cell_measurement_pressure 650000
_cell_measurement_reflns_used 884
_cell_measurement_temperature 296(2)
_cell_measurement_theta_max 20.5670
_cell_measurement_theta_min 3.9420
_cell_volume 1293.4(11)
_computing_cell_refinement 'CrysAlisPro 1.171.39.46 (Rigaku OD, 2018)'
_computing_data_collection 'CrysAlisPro 1.171.39.46 (Rigaku OD, 2018)'
_computing_data_reduction 'CrysAlisPro 1.171.39.46 (Rigaku OD, 2018)'
_computing_molecular_graphics 'Olex2 1.3 (Dolomanov et al., 2009)'
_computing_publication_material 'Olex2 1.3 (Dolomanov et al., 2009)'
_computing_structure_refinement 'SHELXL 2018/3 (Sheldrick, 2015)'
_computing_structure_solution 'SHELXT(Sheldrick, 2015)'
_diffrn_ambient_environment 'diamond-anvil cell'
_diffrn_ambient_pressure 650000
_diffrn_ambient_temperature 296(2)
_diffrn_detector 'CCD plate'
_diffrn_detector_area_resol_mean 16.2413
_diffrn_detector_type Eos
_diffrn_measured_fraction_theta_full 0.387
_diffrn_measured_fraction_theta_max 0.344
_diffrn_measurement_details
;
List of Runs (angles in degrees, time in seconds):

  # Type    Start    End  Width  t~exp~   \w     \q     \k     \f   Frames
--------------------------------------------------------------------------
  1  \f    -35.00  19.75   0.75   37.00   0.00 -30.00   0.00    --    73
  2  \f    140.00 200.00   0.75   37.00   0.00 -30.00   0.00    --    80
  3  \f    160.00 217.00   0.75   37.00   0.00  30.00   0.00    --    76
  4  \f    -20.00  34.75   0.75   37.00   0.00  30.00   0.00    --    73
  5  \w    -24.00  24.00   0.75   37.00    --   30.00  39.46 -12.90   64
  6  \w    -24.00  24.00   0.75   37.00    --   30.00  39.46 167.10   64
  7  \w    -50.00  10.00   0.75   37.00    --  -30.00  39.46 167.10   80
  8  \w    -50.00  10.00   0.75   37.00    --  -30.00  39.46 -12.90   80
  9  \w    -64.00  -8.50   0.75   37.00    --  -30.00  81.40 -28.90   74
 10  \w    -64.00  -8.50   0.75   37.00    --  -30.00  81.40 151.10   74
 11  \w    -19.00   8.00   0.75   37.00    --   30.00  81.40 151.10   36
 12  \w    -19.00   8.00   0.75   37.00    --   30.00  81.40 -28.90   36
 13  \w    -43.00 -21.25   0.75   37.00    --   30.00 134.60 -56.90   29
 14  \w    -43.00 -21.25   0.75   37.00    --   30.00 134.60 123.10   29
 15  \w    -90.00 -36.00   0.75   37.00    --  -30.00 134.60 123.10   72
 16  \w    -90.00 -36.00   0.75   37.00    --  -30.00 134.60 -56.90   72
;
_diffrn_measurement_device 'four-circle diffractometer'
_diffrn_measurement_device_type 'KM-4 CCD'
_diffrn_measurement_method
;
HP omega scans - for more details see:
A. Budzianowski, A. Katrusiak in High-Pressure Crystallography
(Eds.: A. Katrusiak, P. F. McMillan),
Dordrecht: Kluwer Acad. Publ., 2004 pp.157-168
;
_diffrn_orient_matrix_type 'CrysAlisPro convention (1999,Acta A55,543-557)'
_diffrn_orient_matrix_UB_11 0.0452953000
_diffrn_orient_matrix_UB_12 -0.0101547000
_diffrn_orient_matrix_UB_13 0.0687731000
_diffrn_orient_matrix_UB_21 -0.0224218000
_diffrn_orient_matrix_UB_22 0.0337126000
_diffrn_orient_matrix_UB_23 0.0323940000
_diffrn_orient_matrix_UB_31 -0.0737795000
_diffrn_orient_matrix_UB_32 -0.0164306000
_diffrn_orient_matrix_UB_33 0.0239792000
_diffrn_radiation_monochromator graphite
_diffrn_radiation_probe x-ray
_diffrn_radiation_type 'Mo K\a'
_diffrn_radiation_wavelength 0.71073
_diffrn_reflns_av_R_equivalents 0.0803
_diffrn_reflns_av_unetI/netI 0.0673
_diffrn_reflns_Laue_measured_fraction_full 0.387
_diffrn_reflns_Laue_measured_fraction_max 0.344
_diffrn_reflns_limit_h_max 9
_diffrn_reflns_limit_h_min -9
_diffrn_reflns_limit_k_max 22
_diffrn_reflns_limit_k_min -22
_diffrn_reflns_limit_l_max 7
_diffrn_reflns_limit_l_min -7
_diffrn_reflns_number 6599
_diffrn_reflns_point_group_measured_fraction_full 0.387
_diffrn_reflns_point_group_measured_fraction_max 0.344
_diffrn_reflns_theta_full 25.242
_diffrn_reflns_theta_max 27.272
_diffrn_reflns_theta_min 3.979
_diffrn_source 'fine-focus sealed X-ray tube'
_diffrn_source_type 'Enhance (Mo) X-ray Source'
_exptl_absorpt_coefficient_mu 0.122
_exptl_absorpt_correction_T_max 1.00000
_exptl_absorpt_correction_T_min 0.24818
_exptl_absorpt_correction_type multi-scan
_exptl_absorpt_process_details
;
CrysAlisPro 1.171.39.46 (Rigaku Oxford Diffraction, 2018)
Empirical absorption correction using spherical harmonics,
 implemented in SCALE3 ABSPACK scaling algorithm.
;
_exptl_crystal_colour colorless
_exptl_crystal_density_diffrn 1.655
_exptl_crystal_description plate
_exptl_crystal_F_000 656
_exptl_crystal_size_max 0.29
_exptl_crystal_size_mid 0.12
_exptl_crystal_size_min 0.10
_refine_diff_density_max 0.126
_refine_diff_density_min -0.122
_refine_diff_density_rms 0.034
_refine_ls_extinction_coef 0.0021(14)
_refine_ls_extinction_expression Fc^*^=kFc[1+0.001xFc^2^\l^3^/sin(2\q)]^-1/4^
_refine_ls_extinction_method 'SHELXL-2018/3 (Sheldrick 2018)'
_refine_ls_goodness_of_fit_ref 0.999
_refine_ls_hydrogen_treatment constr
_refine_ls_matrix_type full
_refine_ls_number_parameters 218
_refine_ls_number_reflns 1001
_refine_ls_number_restraints 6
_refine_ls_restrained_S_all 0.996
_refine_ls_R_factor_all 0.1483
_refine_ls_R_factor_gt 0.0563
_refine_ls_shift/su_max 0.000
_refine_ls_shift/su_mean 0.000
_refine_ls_structure_factor_coef Fsqd
_refine_ls_weighting_details 'w=1/[\s^2^(Fo^2^)+(0.0782P)^2^] where P=(Fo^2^+2Fc^2^)/3'
_refine_ls_weighting_scheme calc
_refine_ls_wR_factor_gt 0.1204
_refine_ls_wR_factor_ref 0.1656
_reflns_Friedel_coverage 0.000
_reflns_number_gt 485
_reflns_number_total 1001
_reflns_threshold_expression 'I > 2\s(I)'
_cod_data_source_file dk5103sup1.cif
_cod_data_source_block C5H3N7at0.65GPa
_cod_original_cell_volume 1293.3(11)
_cod_database_code 2108707
_shelx_shelxl_version_number 2014/7
_shelx_space_group_comment
;
The symmetry employed for this shelxl refinement is uniquely defined
by the following loop, which should always be used as a source of
symmetry information in preference to the above space-group names.
They are only intended as comments.
;
_reflns_odcompleteness_completeness 33.96
_reflns_odcompleteness_iscentric 1
_reflns_odcompleteness_theta 27.21
_olex2_refinement_description
;
1. Fixed Uiso
 At 1.2 times of:
  All C(H) groups
2. Uiso/Uaniso restraints and constraints
Uanis(C26) \\sim Ueq: with sigma of 0.05 and sigma for terminal atoms of 0.02
3.a Aromatic/amide H refined with riding coordinates:
 C27(H27), C28(H28), C23(H23), C7(H7), C8(H8), C3(H3)
;
_olex2_submission_special_instructions 'No special instructions were received'
_oxdiff_exptl_absorpt_empirical_details
;
Empirical correction (ABSPACK) includes:
- Absorption correction using spherical harmonics
- Frame scaling
;
_oxdiff_exptl_absorpt_empirical_full_max 3.350
_oxdiff_exptl_absorpt_empirical_full_min 0.648

loop_
_space_group_symop_operation_xyz
'x, y, z'
'-x, y+1/2, -z+1/2'
'-x, -y, -z'
'x, -y-1/2, z-1/2'

loop_
_atom_site_label
_atom_site_type_symbol
_atom_site_fract_x
_atom_site_fract_y
_atom_site_fract_z
_atom_site_U_iso_or_equiv
_atom_site_adp_type
_atom_site_occupancy
_atom_site_site_symmetry_order
_atom_site_calc_flag
_atom_site_refinement_flags_posn
_atom_site_refinement_flags_adp
_atom_site_refinement_flags_occupancy
_atom_site_disorder_assembly
_atom_site_disorder_group
N24 N 0.6584(17) 0.5009(5) 0.399(3) 0.046(13) Uani 1 1 d . . . . .
N25 N 0.5650(16) 0.5567(4) 0.3303(19) 0.048(10) Uani 1 1 d . . . . .
C26 C 0.454(3) 0.5343(7) 0.213(3) 0.049(12) Uani 1 1 d . U . . .
C27 C 0.4357(15) 0.4605(3) 0.1701(18) 0.059(10) Uani 1 1 d . . . . .
H27 H 0.358078 0.447538 0.090919 0.071 Uiso 1 1 calc R U . . .
C28 C 0.534(3) 0.4064(7) 0.246(3) 0.093(14) Uani 1 1 d . . . . .
H28 H 0.522512 0.357108 0.220472 0.111 Uiso 1 1 calc R U . . .
C29 C 0.645(3) 0.4294(5) 0.358(4) 0.088(16) Uani 1 1 d . . . . .
N21 N 0.7567(15) 0.3909(4) 0.4519(17) 0.054(8) Uani 1 1 d . . . . .
N22 N 0.8455(16) 0.4407(3) 0.551(2) 0.061(9) Uani 1 1 d . . . . .
C23 C 0.775(2) 0.5074(6) 0.506(3) 0.071(16) Uani 1 1 d . . . . .
H23 H 0.808302 0.551977 0.549682 0.085 Uiso 1 1 calc R U . . .
N210 N 0.3518(11) 0.5842(3) 0.1415(13) 0.065(8) Uani 1 1 d . . . . .
N211 N 0.3670(9) 0.6490(3) 0.1839(12) 0.060(7) Uani 1 1 d . . . . .
N212 N 0.3653(10) 0.7097(3) 0.2080(12) 0.079(8) Uani 1 1 d . . . . .
N4 N 0.7899(15) 0.7229(4) 0.630(2) 0.043(12) Uani 1 1 d . . . . .
N5 N 0.8785(16) 0.6690(5) 0.7084(19) 0.047(10) Uani 1 1 d . . . . .
C6 C 0.995(2) 0.6936(6) 0.813(3) 0.041(12) Uani 1 1 d . . . . .
C7 C 1.0250(14) 0.7683(4) 0.8437(17) 0.063(10) Uani 1 1 d . . . . .
H7 H 1.105735 0.781874 0.920027 0.076 Uiso 1 1 calc R U . . .
C8 C 0.939(2) 0.8200(6) 0.764(3) 0.053(12) Uani 1 1 d . . . . .
H8 H 0.960252 0.869507 0.782129 0.063 Uiso 1 1 calc R U . . .
C9 C 0.819(3) 0.7976(6) 0.655(3) 0.047(15) Uani 1 1 d . . . . .
N1 N 0.7122(15) 0.8329(3) 0.5505(17) 0.067(9) Uani 1 1 d . . . . .
N2 N 0.6224(16) 0.7811(3) 0.4697(19) 0.061(9) Uani 1 1 d . . . . .
C3 C 0.6682(18) 0.7156(6) 0.521(3) 0.070(15) Uani 1 1 d . . . . .
H3 H 0.622468 0.671374 0.485135 0.084 Uiso 1 1 calc R U . . .
N10 N 1.0921(12) 0.6441(3) 0.9007(15) 0.082(9) Uani 1 1 d . . . . .
N11 N 1.0677(11) 0.5784(3) 0.8674(13) 0.078(7) Uani 1 1 d . . . . .
N12 N 1.0645(11) 0.5175(3) 0.8508(14) 0.099(8) Uani 1 1 d . . . . .

loop_
_atom_site_aniso_label
_atom_site_aniso_U_11
_atom_site_aniso_U_22
_atom_site_aniso_U_33
_atom_site_aniso_U_23
_atom_site_aniso_U_13
_atom_site_aniso_U_12
N24 0.054(18) 0.045(5) 0.04(3) -0.010(7) -0.02(2) -0.011(7)
N25 0.052(12) 0.036(5) 0.06(3) 0.008(5) 0.000(17) 0.013(4)
C26 0.071(17) 0.054(7) 0.02(3) -0.007(7) -0.01(2) -0.017(7)
C27 0.082(14) 0.049(5) 0.05(3) -0.004(5) -0.001(17) -0.008(4)
C28 0.14(2) 0.036(6) 0.12(3) -0.016(7) 0.07(2) -0.022(7)
C29 0.10(2) 0.022(6) 0.15(4) 0.012(8) 0.06(3) 0.010(7)
N21 0.060(11) 0.048(4) 0.05(2) -0.011(5) -0.017(15) -0.008(5)
N22 0.062(11) 0.062(5) 0.06(2) 0.016(5) -0.013(16) 0.003(4)
C23 0.087(19) 0.038(5) 0.09(4) 0.003(7) 0.03(3) 0.002(7)
N210 0.087(11) 0.044(4) 0.06(2) 0.005(4) -0.006(14) -0.001(4)
N211 0.051(9) 0.061(4) 0.07(2) 0.010(4) 0.001(13) 0.003(3)
N212 0.092(10) 0.060(4) 0.09(2) 0.003(4) 0.015(13) 0.002(3)
N4 0.052(16) 0.040(5) 0.03(3) -0.003(5) -0.01(2) -0.002(5)
N5 0.069(14) 0.043(5) 0.03(2) 0.011(5) -0.001(17) 0.008(5)
C6 0.045(17) 0.055(7) 0.02(3) -0.010(7) -0.02(2) 0.000(6)
C7 0.082(13) 0.056(5) 0.05(3) 0.009(5) 0.013(17) 0.005(5)
C8 0.073(16) 0.052(5) 0.03(3) -0.018(7) 0.00(2) -0.017(7)
C9 0.06(2) 0.035(6) 0.04(4) 0.004(7) 0.00(3) 0.005(7)
N1 0.079(13) 0.042(4) 0.08(2) 0.000(6) 0.009(16) 0.001(5)
N2 0.080(12) 0.048(5) 0.05(2) 0.013(4) -0.008(15) 0.017(4)
C3 0.064(17) 0.049(6) 0.10(4) -0.006(8) 0.01(2) -0.006(7)
N10 0.106(12) 0.045(4) 0.10(2) -0.007(4) 0.025(16) 0.003(4)
N11 0.092(9) 0.058(3) 0.088(18) 0.012(4) 0.037(12) 0.009(3)
N12 0.130(10) 0.054(3) 0.12(2) 0.015(4) 0.029(14) 0.003(4)

loop_
_atom_type_symbol
_atom_type_description
_atom_type_scat_dispersion_real
_atom_type_scat_dispersion_imag
_atom_type_scat_source
C C 0.0033 0.0016 'International Tables Vol C Tables 4.2.6.8 and 6.1.1.4'
H H 0.0000 0.0000 'International Tables Vol C Tables 4.2.6.8 and 6.1.1.4'
N N 0.0061 0.0033 'International Tables Vol C Tables 4.2.6.8 and 6.1.1.4'

loop_
_geom_angle_atom_site_label_1
_geom_angle_atom_site_label_2
_geom_angle_atom_site_label_3
_geom_angle
_geom_angle_site_symmetry_1
_geom_angle_site_symmetry_3
_geom_angle_publ_flag
C29 N24 N25 125(2) . . ?
C23 N24 N25 126.5(13) . . ?
C23 N24 C29 109(2) . . ?
N24 N25 C26 114.1(10) . . ?
N25 C26 C27 122(2) . . ?
N210 C26 N25 118.9(11) . . ?
N210 C26 C27 119(2) . . ?
C26 C27 H27 119.8 . . ?
C28 C27 C26 120(2) . . ?
C28 C27 H27 119.8 . . ?
C27 C28 H28 121.8 . . ?
C29 C28 C27 116.4(12) . . ?
C29 C28 H28 121.8 . . ?
N24 C29 N21 107(3) . . ?
C28 C29 N24 122(3) . . ?
C28 C29 N21 130.5(13) . . ?
C29 N21 N22 108.5(10) . . ?
C23 N22 N21 102.5(18) . . ?
N24 C23 N22 112.6(13) . . ?
N24 C23 H23 123.7 . . ?
N22 C23 H23 123.7 . . ?
N211 N210 C26 117.5(12) . . ?
N212 N211 N210 171.1(10) . . ?
N5 N4 C9 123(2) . . ?
C3 N4 N5 128.2(11) . . ?
C3 N4 C9 109(2) . . ?
C6 N5 N4 114.4(12) . . ?
N5 C6 C7 124(2) . . ?
N5 C6 N10 119.8(11) . . ?
N10 C6 C7 117(2) . . ?
C6 C7 H7 119.6 . . ?
C8 C7 C6 120.8(19) . . ?
C8 C7 H7 119.6 . . ?
C7 C8 H8 121.2 . . ?
C7 C8 C9 117.6(12) . . ?
C9 C8 H8 121.2 . . ?
C8 C9 N4 120(2) . . ?
C8 C9 N1 134.5(15) . . ?
N1 C9 N4 105(2) . . ?
N2 N1 C9 107.7(9) . . ?
C3 N2 N1 109.3(19) . . ?
N4 C3 H3 125.5 . . ?
N2 C3 N4 109.1(13) . . ?
N2 C3 H3 125.5 . . ?
N11 N10 C6 115.1(14) . . ?
N12 N11 N10 170.5(11) . . ?

loop_
_geom_bond_atom_site_label_1
_geom_bond_atom_site_label_2
_geom_bond_distance
_geom_bond_site_symmetry_2
_geom_bond_publ_flag
N24 N25 1.37(3) . ?
N24 C29 1.356(17) . ?
N24 C23 1.28(4) . ?
N25 C26 1.38(4) . ?
C26 C27 1.402(14) . ?
C26 N210 1.34(3) . ?
C27 H27 0.9300 . ?
C27 C28 1.40(3) . ?
C28 H28 0.9300 . ?
C28 C29 1.35(5) . ?
C29 N21 1.36(4) . ?
N21 N22 1.41(2) . ?
N22 C23 1.38(2) . ?
C23 H23 0.9300 . ?
N210 N211 1.244(8) . ?
N211 N212 1.128(6) . ?
N4 N5 1.37(3) . ?
N4 C9 1.397(15) . ?
N4 C3 1.33(4) . ?
N5 C6 1.34(3) . ?
C6 C7 1.408(14) . ?
C6 N10 1.39(3) . ?
C7 H7 0.9300 . ?
C7 C8 1.33(3) . ?
C8 H8 0.9300 . ?
C8 C9 1.37(4) . ?
C9 N1 1.37(3) . ?
N1 N2 1.36(2) . ?
N2 C3 1.32(2) . ?
C3 H3 0.9300 . ?
N10 N11 1.245(9) . ?
N11 N12 1.121(6) . ?

loop_
_geom_torsion_atom_site_label_1
_geom_torsion_atom_site_label_2
_geom_torsion_atom_site_label_3
_geom_torsion_atom_site_label_4
_geom_torsion
_geom_torsion_site_symmetry_1
_geom_torsion_site_symmetry_2
_geom_torsion_site_symmetry_3
_geom_torsion_site_symmetry_4
_geom_torsion_publ_flag
N24 N25 C26 C27 1.6(16) . . . . ?
N24 N25 C26 N210 177.6(8) . . . . ?
N24 C29 N21 N22 -1.6(11) . . . . ?
N25 N24 C29 C28 -1(2) . . . . ?
N25 N24 C29 N21 -179.8(11) . . . . ?
N25 N24 C23 N22 180.0(7) . . . . ?
N25 C26 C27 C28 -0.9(14) . . . . ?
N25 C26 N210 N211 1.9(13) . . . . ?
C26 C27 C28 C29 -0.8(13) . . . . ?
C27 C26 N210 N211 178.1(7) . . . . ?
C27 C28 C29 N24 1.8(19) . . . . ?
C27 C28 C29 N21 -179.9(8) . . . . ?
C28 C29 N21 N22 179.9(12) . . . . ?
C29 N24 N25 C26 -0.6(18) . . . . ?
C29 N24 C23 N22 -2(3) . . . . ?
C29 N21 N22 C23 0.4(11) . . . . ?
N21 N22 C23 N24 1(2) . . . . ?
C23 N24 N25 C26 177(2) . . . . ?
C23 N24 C29 C28 -179.1(16) . . . . ?
C23 N24 C29 N21 2(2) . . . . ?
N210 C26 C27 C28 -176.9(8) . . . . ?
N4 N5 C6 C7 0.4(16) . . . . ?
N4 N5 C6 N10 179.5(7) . . . . ?
N4 C9 N1 N2 1.0(10) . . . . ?
N5 N4 C9 C8 -1.4(18) . . . . ?
N5 N4 C9 N1 176.9(9) . . . . ?
N5 N4 C3 N2 -176.5(7) . . . . ?
N5 C6 C7 C8 -1.7(15) . . . . ?
N5 C6 N10 N11 3.6(12) . . . . ?
C6 C7 C8 C9 1.4(13) . . . . ?
C7 C6 N10 N11 -177.2(6) . . . . ?
C7 C8 C9 N4 0.1(16) . . . . ?
C7 C8 C9 N1 -177.6(9) . . . . ?
C8 C9 N1 N2 178.9(12) . . . . ?
C9 N4 N5 C6 1.1(16) . . . . ?
C9 N4 C3 N2 2(2) . . . . ?
C9 N1 N2 C3 0.5(10) . . . . ?
N1 N2 C3 N4 -1.8(17) . . . . ?
C3 N4 N5 C6 179.8(17) . . . . ?
C3 N4 C9 C8 179.7(13) . . . . ?
C3 N4 C9 N1 -2.0(17) . . . . ?
N10 C6 C7 C8 179.1(7) . . . . ?

_cod_database_fobs_code 2108707
